data_7704996
loop_
_publ_author_name
'Schachner, J\"org A'
'Belaj, Ferdinand'
'M\"osch-Zanetti, Nadia C'

_publ_section_title
;
 Isomers in chlorido and alkoxido-substituted oxidorhenium(v) complexes:
 effects on catalytic epoxidation activity.
;
_journal_issue 32
_journal_name_full 'Dalton transactions (Cambridge, England : 2003)'
_journal_page_first 11142
_journal_page_last 11149
_journal_paper_doi 10.1039/d0dt02352c
_journal_volume 49
_journal_year 2020
_chemical_compound_source 'synthetical product'
_chemical_formula_moiety 'C29 H27 Cl2 N O3 P Re'
_chemical_formula_sum 'C29 H27 Cl2 N O3 P Re'
_chemical_formula_weight 725.58
_chemical_name_common
cis-dichloro-[2-(4,4-dimethyl-4,5-dihydro-1,3-oxazol-2-yl)pheno-lato-N,O]-oxo-(triphenylphosphine-P)-rhenium(V)
_chemical_name_systematic
cis-dichloro-[2-(4,4-dimethyl-4,5-dihydro-1,3-oxazol-2-yl)pheno-lato-N,O]-oxo-(triphenylphosphine-P)-rhenium(V)
_space_group_crystal_system triclinic
_space_group_IT_number 2
_space_group_name_Hall '-P 1'
_space_group_name_H-M_alt 'P -1'
_atom_sites_solution_hydrogens geom
_atom_sites_solution_primary direct
_atom_sites_solution_secondary difmap
_audit_creation_method 'manual edited SHELXL-2014/6.cif file'
_audit_update_record
;
2018-07-10 deposited with the CCDC.	2020-07-29 downloaded from the CCDC.
;
_cell_angle_alpha 79.637(3)
_cell_angle_beta 79.537(2)
_cell_angle_gamma 69.695(2)
_cell_formula_units_Z 2
_cell_length_a 9.945(2)
_cell_length_b 10.196(2)
_cell_length_c 14.358(3)
_cell_measurement_reflns_used 9524
_cell_measurement_temperature 100(2)
_cell_measurement_theta_max 30.42
_cell_measurement_theta_min 2.44
_cell_volume 1331.9(5)
_computing_cell_refinement 'Bruker SAINT'
_computing_data_collection 'Bruker APEX2'
_computing_data_reduction 'Bruker SAINT'
_computing_molecular_graphics 'modified ORTEP (Johnson, 1965)'
_computing_publication_material 'SHELXL-2014/6 (Sheldrick, 2015)'
_computing_structure_refinement 'SHELXL-2014/6 (Sheldrick, 2015)'
_computing_structure_solution 'SHELXS-97 (Sheldrick, 2008)'
_diffrn_ambient_temperature 100(2)
_diffrn_measured_fraction_theta_full 0.999
_diffrn_measured_fraction_theta_max 0.999
_diffrn_measurement_device_type 'Bruker APEX-II CCD'
_diffrn_measurement_method '\f and \w scans'
_diffrn_radiation_monochromator 'multilayer monochromator'
_diffrn_radiation_source 'Incoatec microfocus sealed tube'
_diffrn_radiation_type MoK\a
_diffrn_radiation_wavelength 0.71073
_diffrn_reflns_av_R_equivalents 0.0549
_diffrn_reflns_av_unetI/netI 0.0548
_diffrn_reflns_Laue_measured_fraction_full 0.999
_diffrn_reflns_Laue_measured_fraction_max 0.999
_diffrn_reflns_limit_h_max 13
_diffrn_reflns_limit_h_min -13
_diffrn_reflns_limit_k_max 14
_diffrn_reflns_limit_k_min -14
_diffrn_reflns_limit_l_max 20
_diffrn_reflns_limit_l_min -20
_diffrn_reflns_number 25679
_diffrn_reflns_point_group_measured_fraction_full 0.999
_diffrn_reflns_point_group_measured_fraction_max 0.999
_diffrn_reflns_theta_full 30.00
_diffrn_reflns_theta_max 30.00
_diffrn_reflns_theta_min 2.20
_exptl_absorpt_coefficient_mu 4.856
_exptl_absorpt_correction_T_max 1.000
_exptl_absorpt_correction_T_min 0.545
_exptl_absorpt_correction_type multi-scan
_exptl_absorpt_process_details 'Bruker (2001). SADABS. Bruker AXS Inc., Madison, Wisconsin, USA.'
_exptl_crystal_colour green
_exptl_crystal_density_diffrn 1.809
_exptl_crystal_description plate
_exptl_crystal_F_000 712
_exptl_crystal_size_max 0.210
_exptl_crystal_size_mid 0.100
_exptl_crystal_size_min 0.050
_refine_diff_density_max 1.845
_refine_diff_density_min -1.996
_refine_diff_density_rms 0.171
_refine_ls_extinction_method none
_refine_ls_goodness_of_fit_ref 1.045
_refine_ls_hydrogen_treatment refU
_refine_ls_matrix_type full
_refine_ls_number_parameters 343
_refine_ls_number_reflns 7766
_refine_ls_number_restraints 0
_refine_ls_restrained_S_all 1.045
_refine_ls_R_factor_all 0.0431
_refine_ls_R_factor_gt 0.0343
_refine_ls_shift/su_max 0.001
_refine_ls_shift/su_mean 0.000
_refine_ls_structure_factor_coef Fsqd
_refine_ls_weighting_details 'w=1/[\s^2^(Fo^2^)+(0.0278P)^2^+4.2745P] where P=(Fo^2^+2Fc^2^)/3'
_refine_ls_weighting_scheme calc
_refine_ls_wR_factor_gt 0.0809
_refine_ls_wR_factor_ref 0.0853
_reflns_Friedel_coverage 0.000
_reflns_number_gt 6840
_reflns_number_total 7766
_reflns_threshold_expression 'I > 2\s(I)'
_cod_data_source_file d0dt02352c2.cif
_cod_data_source_block JS31A
_cod_depositor_comments 'Adding full bibliography for 7704994--7704996.cif.'
_cod_original_cell_volume 1331.8(5)
_cod_database_code 7704996
_shelx_space_group_comment
;
The symmetry employed for this shelxl refinement is uniquely defined
by the following loop, which should always be used as a source of
symmetry information in preference to the above space-group names.
They are only intended as comments.
;
_shelx_estimated_absorpt_t_min 0.429
_shelx_estimated_absorpt_t_max 0.793
_shelxl_version_number 2014/6

loop_
_space_group_symop_operation_xyz
'x, y, z'
'-x, -y, -z'

loop_
_atom_site_label
_atom_site_type_symbol
_atom_site_fract_x
_atom_site_fract_y
_atom_site_fract_z
_atom_site_U_iso_or_equiv
_atom_site_adp_type
_atom_site_occupancy
_atom_site_site_symmetry_order
_atom_site_calc_flag
_atom_site_refinement_flags_posn
_atom_site_refinement_flags_adp
_atom_site_refinement_flags_occupancy
_atom_site_disorder_assembly
_atom_site_disorder_group
Re1 Re 0.73747(2) 0.49451(2) 0.76277(2) 0.01527(5) Uani 1 1 d . . . . .
O1 O 0.6915(3) 0.5009(3) 0.8811(2) 0.0232(6) Uani 1 1 d . . . . .
Cl1 Cl 0.99210(10) 0.40630(11) 0.76264(7) 0.01993(19) Uani 1 1 d . . . . .
Cl2 Cl 0.75336(12) 0.25682(11) 0.75279(8) 0.0252(2) Uani 1 1 d . . . . .
O11 O 0.3143(3) 0.6340(3) 0.6690(2) 0.0203(6) Uani 1 1 d . . . . .
C12 C 0.4579(4) 0.6027(4) 0.6634(3) 0.0159(7) Uani 1 1 d . . . . .
N13 N 0.5115(4) 0.5569(4) 0.7441(2) 0.0176(7) Uani 1 1 d . . . . .
C14 C 0.3907(4) 0.5467(5) 0.8228(3) 0.0218(8) Uani 1 1 d . . . . .
C15 C 0.2599(5) 0.5996(6) 0.7663(4) 0.0310(11) Uani 1 1 d . . . . .
H151 H 0.2151 0.5252 0.7716 0.067(16) Uiso 1 1 calc R U . . .
H152 H 0.1862 0.6837 0.7912 0.067(16) Uiso 1 1 calc R U . . .
C16 C 0.3716(5) 0.6445(5) 0.8964(3) 0.0245(9) Uani 1 1 d . . . . .
H161 H 0.4599 0.6156 0.9267 0.044(10) Uiso 1 1 calc R U . . .
H162 H 0.2899 0.6394 0.9450 0.044(10) Uiso 1 1 calc R U . . .
H163 H 0.3526 0.7415 0.8647 0.044(10) Uiso 1 1 calc R U . . .
C17 C 0.4149(5) 0.3957(5) 0.8685(4) 0.0299(10) Uani 1 1 d . . . . .
H171 H 0.4344 0.3349 0.8187 0.045(10) Uiso 1 1 calc R U . . .
H172 H 0.3283 0.3897 0.9118 0.045(10) Uiso 1 1 calc R U . . .
H173 H 0.4976 0.3650 0.9045 0.045(10) Uiso 1 1 calc R U . . .
O21 O 0.7622(3) 0.5264(3) 0.6238(2) 0.0149(5) Uani 1 1 d . . . . .
C21 C 0.6836(4) 0.5904(4) 0.5521(3) 0.0136(7) Uani 1 1 d . . . . .
C22 C 0.5314(4) 0.6283(4) 0.5689(3) 0.0139(7) Uani 1 1 d . . . . .
C23 C 0.4520(4) 0.6881(4) 0.4907(3) 0.0197(8) Uani 1 1 d . . . . .
H23 H 0.3498 0.7112 0.5006 0.026(7) Uiso 1 1 calc R U . . .
C24 C 0.5205(5) 0.7134(4) 0.4009(3) 0.0196(8) Uani 1 1 d . . . . .
H24 H 0.4660 0.7544 0.3489 0.026(7) Uiso 1 1 calc R U . . .
C25 C 0.6696(5) 0.6787(4) 0.3864(3) 0.0203(8) Uani 1 1 d . . . . .
H25 H 0.7166 0.6981 0.3244 0.026(7) Uiso 1 1 calc R U . . .
C26 C 0.7514(4) 0.6162(4) 0.4607(3) 0.0160(7) Uani 1 1 d . . . . .
H26 H 0.8538 0.5911 0.4491 0.026(7) Uiso 1 1 calc R U . . .
P1 P 0.74027(10) 0.74119(10) 0.74869(7) 0.01306(18) Uani 1 1 d . . . . .
C31 C 0.8171(4) 0.8035(4) 0.6310(3) 0.0133(7) Uani 1 1 d . . . . .
C32 C 0.9528(4) 0.7159(4) 0.5928(3) 0.0152(7) Uani 1 1 d . . . . .
H32 H 1.0002 0.6297 0.6290 0.032(7) Uiso 1 1 calc R U . . .
C33 C 1.0168(4) 0.7538(4) 0.5040(3) 0.0183(8) Uani 1 1 d . . . . .
H33 H 1.1079 0.6937 0.4789 0.032(7) Uiso 1 1 calc R U . . .
C34 C 0.9480(4) 0.8811(4) 0.4504(3) 0.0188(8) Uani 1 1 d . . . . .
H34 H 0.9913 0.9070 0.3884 0.032(7) Uiso 1 1 calc R U . . .
C35 C 0.8165(5) 0.9690(4) 0.4884(3) 0.0197(8) Uani 1 1 d . . . . .
H35 H 0.7705 1.0564 0.4528 0.032(7) Uiso 1 1 calc R U . . .
C36 C 0.7516(4) 0.9310(4) 0.5775(3) 0.0177(8) Uani 1 1 d . . . . .
H36 H 0.6612 0.9923 0.6026 0.032(7) Uiso 1 1 calc R U . . .
C41 C 0.8478(4) 0.7694(4) 0.8295(3) 0.0157(7) Uani 1 1 d . . . . .
C42 C 0.8800(4) 0.6784(5) 0.9136(3) 0.0185(8) Uani 1 1 d . . . . .
H42 H 0.8533 0.5954 0.9275 0.032(7) Uiso 1 1 calc R U . . .
C43 C 0.9512(5) 0.7102(5) 0.9768(3) 0.0231(9) Uani 1 1 d . . . . .
H43 H 0.9733 0.6486 1.0340 0.032(7) Uiso 1 1 calc R U . . .
C44 C 0.9899(5) 0.8301(5) 0.9572(3) 0.0261(10) Uani 1 1 d . . . . .
H44 H 1.0392 0.8504 1.0008 0.032(7) Uiso 1 1 calc R U . . .
C45 C 0.9577(5) 0.9215(5) 0.8747(4) 0.0286(10) Uani 1 1 d . . . . .
H45 H 0.9838 1.0048 0.8619 0.032(7) Uiso 1 1 calc R U . . .
C46 C 0.8872(5) 0.8910(5) 0.8106(3) 0.0230(9) Uani 1 1 d . . . . .
H46 H 0.8657 0.9533 0.7535 0.032(7) Uiso 1 1 calc R U . . .
C51 C 0.5631(4) 0.8718(4) 0.7758(3) 0.0162(7) Uani 1 1 d . . . . .
C52 C 0.4587(4) 0.9085(4) 0.7139(3) 0.0157(7) Uani 1 1 d . . . . .
H52 H 0.4818 0.8697 0.6554 0.034(7) Uiso 1 1 calc R U . . .
C53 C 0.3213(4) 1.0015(4) 0.7376(3) 0.0192(8) Uani 1 1 d . . . . .
H53 H 0.2513 1.0273 0.6947 0.034(7) Uiso 1 1 calc R U . . .
C54 C 0.2860(4) 1.0569(5) 0.8240(3) 0.0215(8) Uani 1 1 d . . . . .
H54 H 0.1917 1.1197 0.8403 0.034(7) Uiso 1 1 calc R U . . .
C55 C 0.3868(5) 1.0210(6) 0.8852(3) 0.0300(11) Uani 1 1 d . . . . .
H55 H 0.3627 1.0590 0.9441 0.034(7) Uiso 1 1 calc R U . . .
C56 C 0.5251(5) 0.9287(5) 0.8616(3) 0.0260(9) Uani 1 1 d . . . . .
H56 H 0.5944 0.9042 0.9047 0.034(7) Uiso 1 1 calc R U . . .

loop_
_atom_site_aniso_label
_atom_site_aniso_U_11
_atom_site_aniso_U_22
_atom_site_aniso_U_33
_atom_site_aniso_U_23
_atom_site_aniso_U_13
_atom_site_aniso_U_12
Re1 0.01435(8) 0.01533(8) 0.01322(8) 0.00030(5) -0.00237(5) -0.00196(6)
O1 0.0222(15) 0.0280(17) 0.0152(14) 0.0022(12) -0.0025(12) -0.0051(13)
Cl1 0.0149(4) 0.0201(5) 0.0191(4) 0.0021(4) -0.0056(4) 0.0009(4)
Cl2 0.0256(5) 0.0140(4) 0.0341(6) -0.0002(4) -0.0043(4) -0.0052(4)
O11 0.0118(13) 0.0248(16) 0.0221(15) -0.0038(12) -0.0025(11) -0.0027(11)
C12 0.0114(16) 0.0136(17) 0.0209(19) -0.0029(15) -0.0028(14) -0.0009(14)
N13 0.0135(15) 0.0198(17) 0.0173(16) 0.0001(13) -0.0011(13) -0.0044(13)
C14 0.0149(18) 0.029(2) 0.019(2) -0.0022(17) 0.0022(15) -0.0074(17)
C15 0.016(2) 0.047(3) 0.030(2) -0.004(2) -0.0018(18) -0.011(2)
C16 0.024(2) 0.026(2) 0.022(2) -0.0002(17) 0.0025(17) -0.0095(18)
C17 0.029(2) 0.029(2) 0.030(2) -0.005(2) 0.011(2) -0.014(2)
O21 0.0117(12) 0.0156(13) 0.0160(13) 0.0014(10) -0.0045(10) -0.0032(10)
C21 0.0139(17) 0.0090(16) 0.0172(18) -0.0003(13) -0.0069(14) -0.0011(13)
C22 0.0133(17) 0.0101(16) 0.0159(17) -0.0016(13) -0.0031(14) -0.0002(13)
C23 0.0152(18) 0.0141(18) 0.028(2) -0.0053(16) -0.0113(16) 0.0029(15)
C24 0.025(2) 0.0110(18) 0.0189(19) 0.0010(15) -0.0106(16) 0.0013(15)
C25 0.027(2) 0.0146(19) 0.0175(19) 0.0000(15) -0.0061(16) -0.0040(16)
C26 0.0166(18) 0.0119(17) 0.0187(19) -0.0032(14) -0.0025(15) -0.0028(14)
P1 0.0126(4) 0.0124(4) 0.0115(4) -0.0007(3) -0.0033(3) -0.0004(3)
C31 0.0141(17) 0.0126(17) 0.0113(16) -0.0015(13) -0.0037(13) -0.0010(14)
C32 0.0144(17) 0.0141(18) 0.0147(17) 0.0002(14) -0.0029(14) -0.0021(14)
C33 0.0132(17) 0.0175(19) 0.022(2) -0.0046(15) 0.0004(15) -0.0026(15)
C34 0.0204(19) 0.021(2) 0.0146(18) -0.0004(15) -0.0008(15) -0.0078(16)
C35 0.024(2) 0.0141(18) 0.0167(19) 0.0028(15) -0.0058(16) -0.0019(16)
C36 0.0201(19) 0.0109(17) 0.0168(18) -0.0011(14) -0.0016(15) 0.0010(15)
C41 0.0126(17) 0.0198(19) 0.0109(17) -0.0026(14) -0.0026(13) -0.0001(14)
C42 0.0168(18) 0.021(2) 0.0151(18) -0.0010(15) -0.0050(15) -0.0022(15)
C43 0.019(2) 0.030(2) 0.0125(18) -0.0070(16) -0.0033(15) 0.0042(17)
C44 0.020(2) 0.035(3) 0.023(2) -0.0185(19) -0.0059(17) 0.0006(18)
C45 0.028(2) 0.028(2) 0.033(3) -0.012(2) -0.002(2) -0.011(2)
C46 0.024(2) 0.018(2) 0.025(2) -0.0016(17) -0.0047(17) -0.0048(17)
C51 0.0145(17) 0.0151(18) 0.0158(18) -0.0028(14) -0.0018(14) -0.0005(14)
C52 0.0172(18) 0.0144(18) 0.0136(17) -0.0014(14) -0.0018(14) -0.0031(14)
C53 0.0150(18) 0.0150(19) 0.024(2) 0.0009(15) -0.0065(15) 0.0000(15)
C54 0.0141(18) 0.020(2) 0.023(2) -0.0038(16) 0.0010(16) 0.0026(15)
C55 0.025(2) 0.039(3) 0.022(2) -0.019(2) -0.0029(18) 0.002(2)
C56 0.021(2) 0.034(3) 0.019(2) -0.0100(18) -0.0063(17) 0.0014(18)

loop_
_atom_type_symbol
_atom_type_description
_atom_type_scat_dispersion_real
_atom_type_scat_dispersion_imag
_atom_type_scat_source
C C 0.0033 0.0016 'International Tables Vol C Tables 4.2.6.8 and 6.1.1.4'
H H 0.0000 0.0000 'International Tables Vol C Tables 4.2.6.8 and 6.1.1.4'
Cl Cl 0.1484 0.1585 'International Tables Vol C Tables 4.2.6.8 and 6.1.1.4'
N N 0.0061 0.0033 'International Tables Vol C Tables 4.2.6.8 and 6.1.1.4'
O O 0.0106 0.0060 'International Tables Vol C Tables 4.2.6.8 and 6.1.1.4'
P P 0.1023 0.0942 'International Tables Vol C Tables 4.2.6.8 and 6.1.1.4'
Re Re -1.0185 7.2310 'International Tables Vol C Tables 4.2.6.8 and 6.1.1.4'

loop_
_geom_angle_atom_site_label_1
_geom_angle_atom_site_label_2
_geom_angle_atom_site_label_3
_geom_angle
_geom_angle_site_symmetry_1
_geom_angle_site_symmetry_3
_geom_angle_publ_flag
O1 Re1 O21 168.16(13) . . yes
O1 Re1 N13 90.29(14) . . ?
O21 Re1 N13 82.54(12) . . ?
O1 Re1 Cl1 97.37(11) . . ?
O21 Re1 Cl1 90.63(8) . . ?
Cl1 Re1 N13 171.03(10) . . yes
O1 Re1 Cl2 100.93(11) . . ?
O21 Re1 Cl2 88.23(9) . . ?
N13 Re1 Cl2 87.59(10) . . ?
Cl1 Re1 Cl2 86.39(4) . . yes
O1 Re1 P1 87.26(11) . . ?
O21 Re1 P1 83.94(8) . . ?
N13 Re1 P1 94.54(10) . . ?
Cl1 Re1 P1 90.49(3) . . ?
Cl2 Re1 P1 171.54(4) . . yes
C12 O11 C15 108.0(3) . . ?
N13 C12 O11 115.7(4) . . ?
N13 C12 C22 128.9(3) . . ?
O11 C12 C22 115.4(3) . . ?
C12 N13 C14 108.8(3) . . yes
C12 N13 Re1 126.1(3) . . yes
C14 N13 Re1 125.0(3) . . yes
N13 C14 C17 111.1(4) . . ?
N13 C14 C16 111.0(3) . . ?
C17 C14 C16 111.8(4) . . ?
N13 C14 C15 101.0(3) . . ?
C17 C14 C15 111.0(4) . . ?
C16 C14 C15 110.5(4) . . ?
O11 C15 C14 106.5(3) . . ?
O11 C15 H151 110.4 . . ?
C14 C15 H151 110.4 . . ?
O11 C15 H152 110.4 . . ?
C14 C15 H152 110.4 . . ?
H151 C15 H152 108.6 . . ?
C14 C16 H161 109.5 . . ?
C14 C16 H162 109.5 . . ?
H161 C16 H162 109.5 . . ?
C14 C16 H163 109.5 . . ?
H161 C16 H163 109.5 . . ?
H162 C16 H163 109.5 . . ?
C14 C17 H171 109.5 . . ?
C14 C17 H172 109.5 . . ?
H171 C17 H172 109.5 . . ?
C14 C17 H173 109.5 . . ?
H171 C17 H173 109.5 . . ?
H172 C17 H173 109.5 . . ?
C21 O21 Re1 139.5(3) . . yes
O21 C21 C26 120.2(3) . . ?
O21 C21 C22 120.0(3) . . ?
C26 C21 C22 119.8(3) . . ?
C21 C22 C23 118.7(4) . . ?
C21 C22 C12 121.0(3) . . ?
C23 C22 C12 120.4(4) . . ?
C24 C23 C22 120.9(4) . . ?
C24 C23 H23 119.6 . . ?
C22 C23 H23 119.6 . . ?
C23 C24 C25 119.5(4) . . ?
C23 C24 H24 120.3 . . ?
C25 C24 H24 120.3 . . ?
C26 C25 C24 121.3(4) . . ?
C26 C25 H25 119.3 . . ?
C24 C25 H25 119.3 . . ?
C25 C26 C21 119.8(4) . . ?
C25 C26 H26 120.1 . . ?
C21 C26 H26 120.1 . . ?
C31 P1 C51 106.71(18) . . ?
C31 P1 C41 103.33(18) . . ?
C51 P1 C41 102.59(18) . . ?
C31 P1 Re1 113.44(13) . . ?
C51 P1 Re1 114.49(13) . . ?
C41 P1 Re1 115.05(13) . . ?
C36 C31 C32 118.5(4) . . ?
C36 C31 P1 124.5(3) . . ?
C32 C31 P1 117.0(3) . . ?
C33 C32 C31 120.7(4) . . ?
C33 C32 H32 119.6 . . ?
C31 C32 H32 119.6 . . ?
C32 C33 C34 120.0(4) . . ?
C32 C33 H33 120.0 . . ?
C34 C33 H33 120.0 . . ?
C35 C34 C33 119.5(4) . . ?
C35 C34 H34 120.3 . . ?
C33 C34 H34 120.3 . . ?
C36 C35 C34 120.6(4) . . ?
C36 C35 H35 119.7 . . ?
C34 C35 H35 119.7 . . ?
C35 C36 C31 120.7(4) . . ?
C35 C36 H36 119.7 . . ?
C31 C36 H36 119.7 . . ?
C46 C41 C42 119.4(4) . . ?
C46 C41 P1 118.9(3) . . ?
C42 C41 P1 121.4(3) . . ?
C43 C42 C41 119.5(4) . . ?
C43 C42 H42 120.2 . . ?
C41 C42 H42 120.2 . . ?
C44 C43 C42 120.5(4) . . ?
C44 C43 H43 119.7 . . ?
C42 C43 H43 119.7 . . ?
C43 C44 C45 120.5(4) . . ?
C43 C44 H44 119.7 . . ?
C45 C44 H44 119.7 . . ?
C44 C45 C46 119.7(4) . . ?
C44 C45 H45 120.1 . . ?
C46 C45 H45 120.1 . . ?
C45 C46 C41 120.3(4) . . ?
C45 C46 H46 119.8 . . ?
C41 C46 H46 119.8 . . ?
C56 C51 C52 118.4(4) . . ?
C56 C51 P1 120.9(3) . . ?
C52 C51 P1 120.6(3) . . ?
C53 C52 C51 120.3(4) . . ?
C53 C52 H52 119.8 . . ?
C51 C52 H52 119.8 . . ?
C52 C53 C54 120.1(4) . . ?
C52 C53 H53 119.9 . . ?
C54 C53 H53 119.9 . . ?
C55 C54 C53 120.0(4) . . ?
C55 C54 H54 120.0 . . ?
C53 C54 H54 120.0 . . ?
C54 C55 C56 120.1(4) . . ?
C54 C55 H55 119.9 . . ?
C56 C55 H55 119.9 . . ?
C51 C56 C55 121.0(4) . . ?
C51 C56 H56 119.5 . . ?
C55 C56 H56 119.5 . . ?

loop_
_geom_bond_atom_site_label_1
_geom_bond_atom_site_label_2
_geom_bond_distance
_geom_bond_site_symmetry_2
_geom_bond_publ_flag
Re1 O1 1.684(3) . yes
Re1 O21 1.947(3) . yes
Re1 N13 2.166(3) . yes
Re1 Cl1 2.3747(11) . yes
Re1 Cl2 2.4019(12) . yes
Re1 P1 2.4961(11) . yes
O11 C12 1.342(5) . ?
O11 C15 1.431(6) . ?
C12 N13 1.304(5) . ?
C12 C22 1.445(6) . ?
N13 C14 1.511(5) . ?
C14 C17 1.514(6) . ?
C14 C16 1.523(6) . ?
C14 C15 1.543(6) . ?
C15 H151 0.99 . ?
C15 H152 0.99 . ?
C16 H161 0.98 . ?
C16 H162 0.98 . ?
C16 H163 0.98 . ?
C17 H171 0.98 . ?
C17 H172 0.98 . ?
C17 H173 0.98 . ?
O21 C21 1.339(4) . yes
C21 C26 1.387(6) . ?
C21 C22 1.412(5) . ?
C22 C23 1.413(5) . ?
C23 C24 1.369(6) . ?
C23 H23 0.95 . ?
C24 C25 1.385(6) . ?
C24 H24 0.95 . ?
C25 C26 1.385(5) . ?
C25 H25 0.95 . ?
C26 H26 0.95 . ?
P1 C31 1.824(4) . yes
P1 C51 1.827(4) . yes
P1 C41 1.832(4) . yes
C31 C36 1.392(5) . ?
C31 C32 1.411(5) . ?
C32 C33 1.370(6) . ?
C32 H32 0.95 . ?
C33 C34 1.400(6) . ?
C33 H33 0.95 . ?
C34 C35 1.384(6) . ?
C34 H34 0.95 . ?
C35 C36 1.377(6) . ?
C35 H35 0.95 . ?
C36 H36 0.95 . ?
C41 C46 1.393(6) . ?
C41 C42 1.398(5) . ?
C42 C43 1.389(6) . ?
C42 H42 0.95 . ?
C43 C44 1.373(7) . ?
C43 H43 0.95 . ?
C44 C45 1.381(7) . ?
C44 H44 0.95 . ?
C45 C46 1.387(6) . ?
C45 H45 0.95 . ?
C46 H46 0.95 . ?
C51 C56 1.391(6) . ?
C51 C52 1.397(5) . ?
C52 C53 1.389(6) . ?
C52 H52 0.95 . ?
C53 C54 1.392(6) . ?
C53 H53 0.95 . ?
C54 C55 1.365(6) . ?
C54 H54 0.95 . ?
C55 C56 1.392(6) . ?
C55 H55 0.95 . ?
C56 H56 0.95 . ?

loop_
_geom_torsion_atom_site_label_1
_geom_torsion_atom_site_label_2
_geom_torsion_atom_site_label_3
_geom_torsion_atom_site_label_4
_geom_torsion
_geom_torsion_site_symmetry_1
_geom_torsion_site_symmetry_2
_geom_torsion_site_symmetry_3
_geom_torsion_site_symmetry_4
_geom_torsion_publ_flag
C15 O11 C12 N13 -2.9(5) . . . . ?
C15 O11 C12 C22 178.7(4) . . . . ?
O11 C12 N13 C14 2.3(5) . . . . ?
C22 C12 N13 C14 -179.6(4) . . . . ?
O11 C12 N13 Re1 179.4(3) . . . . ?
C22 C12 N13 Re1 -2.5(6) . . . . ?
C12 N13 C14 C17 117.0(4) . . . . ?
Re1 N13 C14 C17 -60.1(5) . . . . ?
C12 N13 C14 C16 -117.9(4) . . . . ?
Re1 N13 C14 C16 65.0(4) . . . . ?
C12 N13 C14 C15 -0.8(5) . . . . ?
Re1 N13 C14 C15 -177.9(3) . . . . ?
C12 O11 C15 C14 2.2(5) . . . . ?
N13 C14 C15 O11 -0.8(5) . . . . ?
C17 C14 C15 O11 -118.7(4) . . . . ?
C16 C14 C15 O11 116.7(4) . . . . ?
Re1 O21 C21 C26 164.7(3) . . . . ?
Re1 O21 C21 C22 -17.0(6) . . . . ?
O21 C21 C22 C23 -176.4(3) . . . . ?
C26 C21 C22 C23 2.0(6) . . . . ?
O21 C21 C22 C12 1.7(6) . . . . ?
C26 C21 C22 C12 -179.9(3) . . . . ?
N13 C12 C22 C21 6.5(6) . . . . ?
O11 C12 C22 C21 -175.4(3) . . . . ?
N13 C12 C22 C23 -175.4(4) . . . . ?
O11 C12 C22 C23 2.7(5) . . . . ?
C21 C22 C23 C24 -2.2(6) . . . . ?
C12 C22 C23 C24 179.7(4) . . . . ?
C22 C23 C24 C25 0.5(6) . . . . ?
C23 C24 C25 C26 1.3(6) . . . . ?
C24 C25 C26 C21 -1.5(6) . . . . ?
O21 C21 C26 C25 178.2(4) . . . . ?
C22 C21 C26 C25 -0.2(6) . . . . ?
C51 P1 C31 C36 3.1(4) . . . . ?
C41 P1 C31 C36 -104.7(4) . . . . ?
Re1 P1 C31 C36 130.1(3) . . . . ?
C51 P1 C31 C32 -177.4(3) . . . . ?
C41 P1 C31 C32 74.8(3) . . . . ?
Re1 P1 C31 C32 -50.4(3) . . . . ?
C36 C31 C32 C33 -1.6(6) . . . . ?
P1 C31 C32 C33 178.8(3) . . . . ?
C31 C32 C33 C34 0.4(6) . . . . ?
C32 C33 C34 C35 1.1(6) . . . . ?
C33 C34 C35 C36 -1.3(6) . . . . ?
C34 C35 C36 C31 0.1(6) . . . . ?
C32 C31 C36 C35 1.4(6) . . . . ?
P1 C31 C36 C35 -179.1(3) . . . . ?
C31 P1 C41 C46 39.1(4) . . . . ?
C51 P1 C41 C46 -71.7(4) . . . . ?
Re1 P1 C41 C46 163.3(3) . . . . ?
C31 P1 C41 C42 -146.6(3) . . . . ?
C51 P1 C41 C42 102.6(4) . . . . ?
Re1 P1 C41 C42 -22.4(4) . . . . ?
C46 C41 C42 C43 -0.3(6) . . . . ?
P1 C41 C42 C43 -174.6(3) . . . . ?
C41 C42 C43 C44 0.0(6) . . . . ?
C42 C43 C44 C45 0.5(7) . . . . ?
C43 C44 C45 C46 -0.7(7) . . . . ?
C44 C45 C46 C41 0.5(7) . . . . ?
C42 C41 C46 C45 0.0(7) . . . . ?
P1 C41 C46 C45 174.4(4) . . . . ?
C31 P1 C51 C56 -128.8(4) . . . . ?
C41 P1 C51 C56 -20.5(4) . . . . ?
Re1 P1 C51 C56 104.8(4) . . . . ?
C31 P1 C51 C52 56.2(4) . . . . ?
C41 P1 C51 C52 164.5(3) . . . . ?
Re1 P1 C51 C52 -70.2(3) . . . . ?
C56 C51 C52 C53 1.0(6) . . . . ?
P1 C51 C52 C53 176.1(3) . . . . ?
C51 C52 C53 C54 -1.1(6) . . . . ?
C52 C53 C54 C55 0.7(7) . . . . ?
C53 C54 C55 C56 -0.2(8) . . . . ?
C52 C51 C56 C55 -0.6(7) . . . . ?
P1 C51 C56 C55 -175.6(4) . . . . ?
C54 C55 C56 C51 0.1(8) . . . . ?
